data_7055346
loop_
_publ_author_name
'Mandoj, Federica'
'D'Urso, Alessandro'
'Nardis, Sara'
'Monti, Donato'
'Stefanelli, Manuela'
'Gangemi, Chiara M. A.'
'Randazzo, Rosalba'
'Fronczek, Frank R.'
'Smith, Kevin M.'
'Paolesse, Roberto'

_publ_section_title
;
 The interaction of a \b-fused isoindoline--porphyrin conjugate with
 nucleic acids
;
_journal_issue 7
_journal_name_full 'New J. Chem.'
_journal_page_first 5662
_journal_paper_doi 10.1039/C5NJ03201F
_journal_volume 40
_journal_year 2016
_chemical_formula_moiety 'C49 H33 N9 O Zn, C H Cl3 '
_chemical_formula_sum 'C50 H34 Cl3 N9 O Zn'
_chemical_formula_weight 948.58
_chemical_name_systematic
; 
 ? 
;
_space_group_IT_number 14
_symmetry_cell_setting monoclinic
_symmetry_space_group_name_Hall '-P 2ybc'
_symmetry_space_group_name_H-M 'P 1 21/c 1'
_atom_sites_solution_hydrogens geom
_atom_sites_solution_primary direct
_atom_sites_solution_secondary difmap
_audit_creation_method SHELXL-97
_audit_update_record
;
2015-11-09 deposited with the CCDC.
2016-02-01 downloaded from the CCDC.
;
_cell_angle_alpha 90
_cell_angle_beta 107.676(7)
_cell_angle_gamma 90
_cell_formula_units_Z 4
_cell_length_a 13.1253(14)
_cell_length_b 30.475(3)
_cell_length_c 11.2124(14)
_cell_measurement_reflns_used 9971
_cell_measurement_temperature 90.0(5)
_cell_measurement_theta_max 68.4
_cell_measurement_theta_min 2.9
_cell_volume 4273.2(8)
_computing_cell_refinement 'Bruker SAINT'
_computing_data_collection 'Bruker APEX2'
_computing_data_reduction 'Bruker SAINT'
_computing_molecular_graphics 'ORTEP-3 for Windows (Farrugia, 1997)'
_computing_publication_material 'SHELXL-97 (Sheldrick, 2008)'
_computing_structure_refinement 'SHELXL-97 (Sheldrick, 2008)'
_computing_structure_solution 'SHELXS-97 (Sheldrick, 2008)'
_diffrn_ambient_temperature 90.0(5)
_diffrn_measured_fraction_theta_full 0.987
_diffrn_measured_fraction_theta_max 0.966
_diffrn_measurement_device_type 'Bruker Kappa APEX-II DUO'
_diffrn_measurement_method '\f and \w scans'
_diffrn_radiation_monochromator 'QUAZAR multilayer optics'
_diffrn_radiation_source 'I\mS microfocus'
_diffrn_radiation_type CuK\a
_diffrn_radiation_wavelength 1.54184
_diffrn_reflns_av_R_equivalents 0.0331
_diffrn_reflns_av_sigmaI/netI 0.0262
_diffrn_reflns_limit_h_max 15
_diffrn_reflns_limit_h_min -14
_diffrn_reflns_limit_k_max 36
_diffrn_reflns_limit_k_min -22
_diffrn_reflns_limit_l_max 12
_diffrn_reflns_limit_l_min -13
_diffrn_reflns_number 31508
_diffrn_reflns_theta_full 67.00
_diffrn_reflns_theta_max 68.61
_diffrn_reflns_theta_min 2.90
_exptl_absorpt_coefficient_mu 2.938
_exptl_absorpt_correction_T_max 0.8207
_exptl_absorpt_correction_T_min 0.6198
_exptl_absorpt_correction_type multi-scan
_exptl_absorpt_process_details 'SADABS (Sheldrick, 2004)'
_exptl_crystal_colour brown
_exptl_crystal_density_diffrn 1.474
_exptl_crystal_density_method 'not measured'
_exptl_crystal_description 'lath fragment'
_exptl_crystal_F_000 1944
_exptl_crystal_recrystallization_method 'Re-crystallisation from solvent: chloroform/methanol'
_exptl_crystal_size_max 0.18
_exptl_crystal_size_mid 0.16
_exptl_crystal_size_min 0.07
_refine_diff_density_max 0.463
_refine_diff_density_min -0.628
_refine_diff_density_rms 0.072
_refine_ls_extinction_method none
_refine_ls_goodness_of_fit_ref 1.028
_refine_ls_hydrogen_treatment mixed
_refine_ls_matrix_type full
_refine_ls_number_parameters 590
_refine_ls_number_reflns 7613
_refine_ls_number_restraints 4
_refine_ls_restrained_S_all 1.028
_refine_ls_R_factor_all 0.0434
_refine_ls_R_factor_gt 0.0398
_refine_ls_shift/su_max 0.001
_refine_ls_shift/su_mean 0.000
_refine_ls_structure_factor_coef Fsqd
_refine_ls_weighting_details 'calc w=1/[\s^2^(Fo^2^)+(0.0543P)^2^+7.2320P] where P=(Fo^2^+2Fc^2^)/3'
_refine_ls_weighting_scheme calc
_refine_ls_wR_factor_gt 0.1071
_refine_ls_wR_factor_ref 0.1100
_reflns_number_gt 7010
_reflns_number_total 7613
_reflns_threshold_expression I>2\s(I)
_cod_data_source_file c5nj03201f2.cif
_cod_data_source_block FM262012
_cod_depositor_comments
;
The following automatic conversions were performed:

'_symmetry_cell_setting' value 'Monoclinic' changed to 'monoclinic'
according to
/usr/data/users/saulius/crontab/automatic-downloads/rss-feeds/RSC/lib/dictionaries/cif_core.dic
dictionary named 'cif_core.dic' version 2.4.2 from 2011-04-26.

Automatic conversion script
Id: cif_fix_values 4268 2015-11-12 08:31:59Z antanas 

 Adding full bibliography for 7055346.cif.
;
_cod_original_cell_volume 4273.1(8)
_cod_original_sg_symbol_Hall '-P 2ybc '
_cod_original_sg_symbol_H-M 'P 21/c  '
_cod_database_code 7055346

loop_
_symmetry_equiv_pos_as_xyz
'x, y, z'
'-x, y+1/2, -z+1/2'
'-x, -y, -z'
'x, -y-1/2, z-1/2'

loop_
_atom_site_label
_atom_site_type_symbol
_atom_site_fract_x
_atom_site_fract_y
_atom_site_fract_z
_atom_site_U_iso_or_equiv
_atom_site_adp_type
_atom_site_occupancy
_atom_site_symmetry_multiplicity
_atom_site_calc_flag
_atom_site_refinement_flags
Zn1 Zn 0.31210(2) 0.646439(10) 0.71148(3) 0.01193(10) Uani 1 1 d .
O1 O 0.25445(13) 0.58502(5) 0.75793(16) 0.0162(3) Uani 1 1 d D
H1O H 0.279(2) 0.5640(8) 0.732(3) 0.024 Uiso 1 1 d D
N1 N 0.37585(15) 0.62126(6) 0.57231(18) 0.0134(4) Uani 1 1 d .
N2 N 0.17583(15) 0.66362(6) 0.57169(18) 0.0131(4) Uani 1 1 d .
N3 N 0.26699(15) 0.68887(6) 0.83017(18) 0.0140(4) Uani 1 1 d .
N4 N 0.46100(15) 0.64268(6) 0.83847(18) 0.0134(4) Uani 1 1 d .
N5 N 0.55577(16) 0.55101(7) 0.47081(19) 0.0180(4) Uani 1 1 d .
N6 N 0.36400(16) 0.57604(6) 0.26962(18) 0.0155(4) Uani 1 1 d .
N7 N 0.67243(17) 0.48310(7) 0.3511(2) 0.0205(5) Uani 1 1 d D
H7N H 0.699(2) 0.4883(10) 0.432(2) 0.031 Uiso 1 1 d D
N8 N 0.54143(17) 0.50497(7) 0.1675(2) 0.0215(5) Uani 1 1 d .
N9 N 0.39340(18) 0.53969(8) 0.0275(2) 0.0220(5) Uani 1 1 d D
H91N H 0.404(2) 0.5279(10) -0.037(2) 0.026 Uiso 1 1 d D
H92N H 0.346(2) 0.5603(9) 0.020(3) 0.026 Uiso 1 1 d D
C1 C 0.47494(18) 0.60176(8) 0.5977(2) 0.0139(5) Uani 1 1 d .
C2 C 0.47991(18) 0.57893(8) 0.4858(2) 0.0151(5) Uani 1 1 d .
C3 C 0.38388(18) 0.58878(8) 0.3905(2) 0.0144(5) Uani 1 1 d .
C4 C 0.31821(18) 0.61402(8) 0.4491(2) 0.0136(5) Uani 1 1 d .
C5 C 0.21182(19) 0.62689(8) 0.3916(2) 0.0147(5) Uani 1 1 d .
C6 C 0.14633(18) 0.64887(8) 0.4500(2) 0.0137(5) Uani 1 1 d .
C7 C 0.03591(19) 0.65997(8) 0.3892(2) 0.0150(5) Uani 1 1 d .
H7 H -0.0036 0.6539 0.3047 0.018 Uiso 1 1 calc R
C8 C -0.00122(19) 0.68058(8) 0.4744(2) 0.0148(5) Uani 1 1 d .
H8 H -0.0720 0.6910 0.4618 0.018 Uiso 1 1 calc R
C9 C 0.08708(18) 0.68379(8) 0.5881(2) 0.0137(5) Uani 1 1 d .
C10 C 0.08377(18) 0.70569(8) 0.6966(2) 0.0144(5) Uani 1 1 d .
C11 C 0.16968(18) 0.70963(8) 0.8064(2) 0.0149(5) Uani 1 1 d .
C12 C 0.16877(19) 0.73601(8) 0.9136(2) 0.0178(5) Uani 1 1 d .
H12 H 0.1117 0.7539 0.9208 0.021 Uiso 1 1 calc R
C13 C 0.26414(19) 0.73039(8) 1.0011(2) 0.0175(5) Uani 1 1 d .
H13 H 0.2868 0.7435 1.0818 0.021 Uiso 1 1 calc R
C14 C 0.32580(18) 0.70069(8) 0.9492(2) 0.0146(5) Uani 1 1 d .
C15 C 0.42918(18) 0.68579(8) 1.0114(2) 0.0140(5) Uani 1 1 d .
C16 C 0.49125(18) 0.65900(8) 0.9586(2) 0.0137(5) Uani 1 1 d .
C17 C 0.60200(19) 0.64791(8) 1.0197(2) 0.0165(5) Uani 1 1 d .
H17 H 0.6421 0.6546 1.1035 0.020 Uiso 1 1 calc R
C18 C 0.63768(18) 0.62633(8) 0.9356(2) 0.0163(5) Uani 1 1 d .
H18 H 0.7080 0.6153 0.9487 0.020 Uiso 1 1 calc R
C19 C 0.55005(18) 0.62297(8) 0.8222(2) 0.0144(5) Uani 1 1 d .
C20 C 0.55717(18) 0.60358(8) 0.7113(2) 0.0147(5) Uani 1 1 d .
C21 C 0.53222(19) 0.53790(8) 0.3533(2) 0.0185(5) Uani 1 1 d .
C22 C 0.44382(19) 0.55159(8) 0.2559(2) 0.0166(5) Uani 1 1 d .
C23 C 0.59145(19) 0.50608(8) 0.2970(2) 0.0190(5) Uani 1 1 d .
C24 C 0.4572(2) 0.53185(8) 0.1408(2) 0.0200(5) Uani 1 1 d .
C25 C 0.15988(18) 0.61571(8) 0.2562(2) 0.0158(5) Uani 1 1 d .
C26 C 0.1719(2) 0.64285(9) 0.1621(2) 0.0230(6) Uani 1 1 d .
H26 H 0.2167 0.6680 0.1831 0.028 Uiso 1 1 calc R
C27 C 0.1188(2) 0.63355(10) 0.0376(3) 0.0306(6) Uani 1 1 d .
H27 H 0.1286 0.6519 -0.0265 0.037 Uiso 1 1 calc R
C28 C 0.0515(2) 0.59743(10) 0.0064(3) 0.0289(6) Uani 1 1 d .
H28 H 0.0134 0.5916 -0.0787 0.035 Uiso 1 1 calc R
C29 C 0.0401(2) 0.57005(9) 0.0997(3) 0.0248(6) Uani 1 1 d .
H29 H -0.0051 0.5451 0.0787 0.030 Uiso 1 1 calc R
C30 C 0.0947(2) 0.57903(8) 0.2240(2) 0.0189(5) Uani 1 1 d .
H30 H 0.0873 0.5599 0.2877 0.023 Uiso 1 1 calc R
C31 C -0.01929(18) 0.72718(8) 0.6953(2) 0.0152(5) Uani 1 1 d .
C32 C -0.05574(19) 0.76475(8) 0.6246(2) 0.0186(5) Uani 1 1 d .
H32 H -0.0156 0.7769 0.5749 0.022 Uiso 1 1 calc R
C33 C -0.1507(2) 0.78462(8) 0.6263(2) 0.0211(5) Uani 1 1 d .
H33 H -0.1754 0.8101 0.5774 0.025 Uiso 1 1 calc R
C34 C -0.20948(19) 0.76728(9) 0.6992(2) 0.0208(5) Uani 1 1 d .
H34 H -0.2738 0.7811 0.7012 0.025 Uiso 1 1 calc R
C35 C -0.1742(2) 0.72979(9) 0.7690(2) 0.0235(6) Uani 1 1 d .
H35 H -0.2147 0.7177 0.8182 0.028 Uiso 1 1 calc R
C36 C -0.0800(2) 0.70996(9) 0.7671(2) 0.0208(5) Uani 1 1 d .
H36 H -0.0563 0.6842 0.8154 0.025 Uiso 1 1 calc R
C37 C 0.48062(18) 0.70123(8) 1.1434(2) 0.0144(5) Uani 1 1 d .
C38 C 0.50543(18) 0.74527(8) 1.1701(2) 0.0167(5) Uani 1 1 d .
H38 H 0.4864 0.7664 1.1048 0.020 Uiso 1 1 calc R
C39 C 0.5578(2) 0.75833(9) 1.2918(2) 0.0224(6) Uani 1 1 d .
H39 H 0.5750 0.7884 1.3090 0.027 Uiso 1 1 calc R
C40 C 0.5854(2) 0.72807(10) 1.3886(2) 0.0256(6) Uani 1 1 d .
H40 H 0.6221 0.7372 1.4716 0.031 Uiso 1 1 calc R
C41 C 0.5587(2) 0.68442(10) 1.3628(2) 0.0286(6) Uani 1 1 d .
H41 H 0.5757 0.6635 1.4288 0.034 Uiso 1 1 calc R
C42 C 0.5074(2) 0.67100(9) 1.2416(2) 0.0224(5) Uani 1 1 d .
H42 H 0.4901 0.6409 1.2249 0.027 Uiso 1 1 calc R
C43 C 0.66424(18) 0.58473(8) 0.7168(2) 0.0161(5) Uani 1 1 d .
C44 C 0.7310(2) 0.60551(9) 0.6599(2) 0.0217(5) Uani 1 1 d .
H44 H 0.7100 0.6327 0.6184 0.026 Uiso 1 1 calc R
C45 C 0.8287(2) 0.58690(10) 0.6629(3) 0.0285(6) Uani 1 1 d .
H45 H 0.8740 0.6014 0.6237 0.034 Uiso 1 1 calc R
C46 C 0.8596(2) 0.54733(10) 0.7230(3) 0.0301(7) Uani 1 1 d .
H46 H 0.9247 0.5339 0.7219 0.036 Uiso 1 1 calc R
C47 C 0.7954(2) 0.52721(9) 0.7850(3) 0.0296(6) Uani 1 1 d .
H47 H 0.8177 0.5006 0.8291 0.036 Uiso 1 1 calc R
C48 C 0.6989(2) 0.54597(9) 0.7825(3) 0.0229(6) Uani 1 1 d .
H48 H 0.6557 0.5323 0.8261 0.027 Uiso 1 1 calc R
C49 C 0.1416(2) 0.57948(9) 0.7281(3) 0.0252(6) Uani 1 1 d .
H49A H 0.1106 0.6051 0.7571 0.038 Uiso 1 1 calc R
H49B H 0.1263 0.5530 0.7694 0.038 Uiso 1 1 calc R
H49C H 0.1102 0.5765 0.6373 0.038 Uiso 1 1 calc R
C1S C 0.8480(2) 0.57062(10) 0.2812(3) 0.0300(6) Uani 1 1 d .
H1S H 0.9010 0.5907 0.2614 0.036 Uiso 1 1 calc R
Cl1 Cl 0.91778(6) 0.53671(2) 0.40814(7) 0.03276(17) Uani 1 1 d .
Cl2 Cl 0.78709(6) 0.53921(2) 0.14741(7) 0.03343(17) Uani 1 1 d .
Cl3 Cl 0.75339(6) 0.60314(2) 0.32352(7) 0.03438(18) Uani 1 1 d .

loop_
_atom_site_aniso_label
_atom_site_aniso_U_11
_atom_site_aniso_U_22
_atom_site_aniso_U_33
_atom_site_aniso_U_23
_atom_site_aniso_U_13
_atom_site_aniso_U_12
Zn1 0.01133(16) 0.01421(17) 0.00993(17) -0.00161(11) 0.00275(12) 0.00169(11)
O1 0.0155(8) 0.0139(8) 0.0201(9) -0.0033(7) 0.0070(7) 0.0017(6)
N1 0.0131(9) 0.0160(10) 0.0115(9) -0.0009(8) 0.0044(8) 0.0014(8)
N2 0.0150(10) 0.0138(10) 0.0107(9) -0.0008(8) 0.0044(8) 0.0013(7)
N3 0.0143(10) 0.0147(10) 0.0129(10) -0.0019(8) 0.0040(8) 0.0024(8)
N4 0.0143(10) 0.0143(10) 0.0110(9) -0.0020(8) 0.0030(8) 0.0012(7)
N5 0.0163(10) 0.0214(11) 0.0172(10) -0.0043(9) 0.0062(8) 0.0009(8)
N6 0.0162(10) 0.0166(10) 0.0146(10) -0.0024(8) 0.0063(8) -0.0011(8)
N7 0.0212(11) 0.0192(11) 0.0223(11) -0.0046(9) 0.0083(9) 0.0009(9)
N8 0.0208(11) 0.0266(12) 0.0181(11) -0.0058(9) 0.0074(9) 0.0021(9)
N9 0.0216(11) 0.0299(13) 0.0149(11) -0.0045(9) 0.0064(9) 0.0045(9)
C1 0.0142(11) 0.0134(11) 0.0160(12) -0.0018(9) 0.0074(9) -0.0005(9)
C2 0.0144(11) 0.0165(12) 0.0153(12) -0.0017(9) 0.0057(10) -0.0023(9)
C3 0.0157(11) 0.0151(11) 0.0139(11) -0.0017(9) 0.0067(9) -0.0017(9)
C4 0.0147(11) 0.0149(11) 0.0116(11) -0.0016(9) 0.0045(9) -0.0007(9)
C5 0.0175(12) 0.0145(12) 0.0117(11) -0.0005(9) 0.0041(9) -0.0015(9)
C6 0.0151(11) 0.0139(11) 0.0119(11) 0.0003(9) 0.0040(9) -0.0014(9)
C7 0.0164(12) 0.0139(11) 0.0139(12) -0.0016(9) 0.0031(9) 0.0001(9)
C8 0.0131(11) 0.0149(11) 0.0155(12) 0.0007(9) 0.0029(9) 0.0012(9)
C9 0.0142(11) 0.0136(11) 0.0137(11) 0.0030(9) 0.0046(9) 0.0026(9)
C10 0.0148(11) 0.0151(11) 0.0137(11) 0.0016(9) 0.0048(9) 0.0021(9)
C11 0.0149(11) 0.0158(12) 0.0140(11) -0.0005(9) 0.0046(9) 0.0017(9)
C12 0.0178(12) 0.0199(12) 0.0171(12) -0.0041(10) 0.0071(10) 0.0039(10)
C13 0.0177(12) 0.0216(13) 0.0130(12) -0.0040(10) 0.0045(10) 0.0014(10)
C14 0.0157(11) 0.0164(12) 0.0119(11) -0.0027(9) 0.0042(9) -0.0012(9)
C15 0.0158(11) 0.0146(11) 0.0115(11) -0.0011(9) 0.0037(9) -0.0022(9)
C16 0.0148(11) 0.0133(11) 0.0125(11) -0.0017(9) 0.0032(9) -0.0017(9)
C17 0.0146(12) 0.0189(12) 0.0133(12) -0.0009(9) 0.0003(9) 0.0011(9)
C18 0.0113(11) 0.0180(12) 0.0178(12) -0.0005(10) 0.0017(9) 0.0021(9)
C19 0.0123(11) 0.0153(12) 0.0155(12) 0.0001(9) 0.0040(9) 0.0003(9)
C20 0.0144(11) 0.0131(11) 0.0173(12) -0.0004(9) 0.0061(10) 0.0006(9)
C21 0.0155(12) 0.0216(13) 0.0194(13) -0.0046(10) 0.0069(10) -0.0006(10)
C22 0.0181(12) 0.0170(12) 0.0153(12) -0.0025(10) 0.0059(10) -0.0017(9)
C23 0.0177(12) 0.0192(13) 0.0219(13) -0.0048(10) 0.0086(10) -0.0027(10)
C24 0.0199(13) 0.0233(13) 0.0191(13) -0.0065(10) 0.0092(11) -0.0035(10)
C25 0.0135(11) 0.0203(12) 0.0131(12) -0.0015(10) 0.0033(9) 0.0066(9)
C26 0.0253(14) 0.0256(14) 0.0165(13) 0.0006(11) 0.0038(11) -0.0031(11)
C27 0.0413(17) 0.0336(16) 0.0148(13) 0.0048(12) 0.0054(12) -0.0021(13)
C28 0.0292(15) 0.0389(17) 0.0148(13) -0.0055(12) 0.0008(11) 0.0009(12)
C29 0.0225(13) 0.0270(14) 0.0237(14) -0.0093(11) 0.0054(11) -0.0012(11)
C30 0.0205(12) 0.0192(13) 0.0175(12) -0.0016(10) 0.0064(10) 0.0017(10)
C31 0.0143(11) 0.0176(12) 0.0125(11) -0.0036(9) 0.0023(9) 0.0020(9)
C32 0.0172(12) 0.0223(13) 0.0166(12) -0.0006(10) 0.0054(10) 0.0015(10)
C33 0.0200(13) 0.0194(13) 0.0211(13) 0.0000(10) 0.0020(10) 0.0057(10)
C34 0.0117(11) 0.0302(14) 0.0183(13) -0.0056(11) 0.0012(10) 0.0037(10)
C35 0.0186(13) 0.0311(15) 0.0233(14) 0.0001(11) 0.0100(11) 0.0008(11)
C36 0.0192(12) 0.0235(13) 0.0195(13) 0.0034(11) 0.0055(10) 0.0033(10)
C37 0.0106(11) 0.0206(12) 0.0133(11) -0.0030(9) 0.0054(9) -0.0002(9)
C38 0.0131(11) 0.0201(12) 0.0174(12) -0.0024(10) 0.0054(9) 0.0011(9)
C39 0.0181(12) 0.0252(14) 0.0258(14) -0.0114(11) 0.0094(11) -0.0027(10)
C40 0.0220(13) 0.0400(16) 0.0148(13) -0.0099(12) 0.0058(11) -0.0028(11)
C41 0.0327(15) 0.0370(16) 0.0147(13) 0.0036(12) 0.0048(11) -0.0026(12)
C42 0.0252(13) 0.0228(14) 0.0178(13) -0.0007(11) 0.0042(11) -0.0037(10)
C43 0.0131(11) 0.0201(12) 0.0132(11) -0.0087(10) 0.0013(9) 0.0003(9)
C44 0.0184(13) 0.0300(14) 0.0161(12) -0.0008(11) 0.0044(10) 0.0009(10)
C45 0.0163(13) 0.0469(18) 0.0238(14) -0.0074(13) 0.0082(11) -0.0025(12)
C46 0.0130(12) 0.0389(17) 0.0350(16) -0.0170(13) 0.0022(11) 0.0067(11)
C47 0.0231(14) 0.0233(14) 0.0382(17) -0.0023(12) 0.0029(12) 0.0070(11)
C48 0.0206(13) 0.0194(13) 0.0280(14) -0.0014(11) 0.0064(11) 0.0007(10)
C49 0.0182(13) 0.0207(13) 0.0392(16) 0.0007(12) 0.0125(12) -0.0012(10)
C1S 0.0286(15) 0.0317(16) 0.0305(16) 0.0045(12) 0.0100(12) 0.0009(12)
Cl1 0.0304(4) 0.0350(4) 0.0292(4) 0.0051(3) 0.0037(3) 0.0045(3)
Cl2 0.0339(4) 0.0381(4) 0.0269(4) 0.0021(3) 0.0072(3) -0.0025(3)
Cl3 0.0315(4) 0.0361(4) 0.0346(4) 0.0041(3) 0.0086(3) 0.0073(3)

loop_
_atom_type_symbol
_atom_type_description
_atom_type_scat_dispersion_real
_atom_type_scat_dispersion_imag
_atom_type_scat_source
C C 0.0181 0.0091 'International Tables Vol C Tables 4.2.6.8 and 6.1.1.4'
H H 0.0000 0.0000 'International Tables Vol C Tables 4.2.6.8 and 6.1.1.4'
N N 0.0311 0.0180 'International Tables Vol C Tables 4.2.6.8 and 6.1.1.4'
Zn Zn -1.5491 0.6778 'International Tables Vol C Tables 4.2.6.8 and 6.1.1.4'
O O 0.0492 0.0322 'International Tables Vol C Tables 4.2.6.8 and 6.1.1.4'
Cl Cl 0.3639 0.7018 'International Tables Vol C Tables 4.2.6.8 and 6.1.1.4'

loop_
_geom_angle_atom_site_label_1
_geom_angle_atom_site_label_2
_geom_angle_atom_site_label_3
_geom_angle
N4 Zn1 N2 166.57(8)
N4 Zn1 N3 89.24(8)
N2 Zn1 N3 88.78(8)
N4 Zn1 N1 89.13(8)
N2 Zn1 N1 88.71(8)
N3 Zn1 N1 162.22(8)
N4 Zn1 O1 96.63(7)
N2 Zn1 O1 96.78(7)
N3 Zn1 O1 101.47(7)
N1 Zn1 O1 96.31(7)
C49 O1 Zn1 117.71(15)
C49 O1 H1O 108(2)
Zn1 O1 H1O 113(2)
C4 N1 C1 109.55(19)
C4 N1 Zn1 125.16(15)
C1 N1 Zn1 124.13(15)
C6 N2 C9 106.47(19)
C6 N2 Zn1 126.20(15)
C9 N2 Zn1 125.92(15)
C14 N3 C11 106.43(19)
C14 N3 Zn1 127.17(15)
C11 N3 Zn1 126.36(16)
C19 N4 C16 106.48(19)
C19 N4 Zn1 127.17(16)
C16 N4 Zn1 126.35(15)
C21 N5 C2 110.8(2)
C22 N6 C3 110.9(2)
C23 N7 H7N 114(2)
C24 N8 C23 108.3(2)
C24 N9 H91N 122(2)
C24 N9 H92N 117(2)
H91N N9 H92N 121(3)
N1 C1 C20 126.1(2)
N1 C1 C2 108.3(2)
C20 C1 C2 125.5(2)
N5 C2 C3 123.9(2)
N5 C2 C1 129.3(2)
C3 C2 C1 106.7(2)
N6 C3 C2 123.4(2)
N6 C3 C4 130.0(2)
C2 C3 C4 106.6(2)
N1 C4 C5 125.6(2)
N1 C4 C3 108.5(2)
C5 C4 C3 125.8(2)
C6 C5 C4 125.8(2)
C6 C5 C25 115.3(2)
C4 C5 C25 118.9(2)
N2 C6 C5 126.3(2)
N2 C6 C7 109.4(2)
C5 C6 C7 124.3(2)
C8 C7 C6 107.5(2)
C8 C7 H7 126.2
C6 C7 H7 126.2
C7 C8 C9 106.9(2)
C7 C8 H8 126.5
C9 C8 H8 126.5
N2 C9 C10 125.4(2)
N2 C9 C8 109.7(2)
C10 C9 C8 124.9(2)
C11 C10 C9 125.2(2)
C11 C10 C31 117.1(2)
C9 C10 C31 117.8(2)
N3 C11 C10 125.7(2)
N3 C11 C12 109.6(2)
C10 C11 C12 124.7(2)
C13 C12 C11 107.1(2)
C13 C12 H12 126.5
C11 C12 H12 126.5
C12 C13 C14 107.2(2)
C12 C13 H13 126.4
C14 C13 H13 126.4
N3 C14 C15 125.0(2)
N3 C14 C13 109.7(2)
C15 C14 C13 125.3(2)
C14 C15 C16 125.2(2)
C14 C15 C37 117.8(2)
C16 C15 C37 116.9(2)
N4 C16 C15 126.2(2)
N4 C16 C17 109.2(2)
C15 C16 C17 124.4(2)
C18 C17 C16 107.2(2)
C18 C17 H17 126.4
C16 C17 H17 126.4
C17 C18 C19 107.4(2)
C17 C18 H18 126.3
C19 C18 H18 126.3
N4 C19 C20 126.1(2)
N4 C19 C18 109.6(2)
C20 C19 C18 124.2(2)
C1 C20 C19 125.6(2)
C1 C20 C43 118.4(2)
C19 C20 C43 115.9(2)
N5 C21 C22 125.3(2)
N5 C21 C23 128.5(2)
C22 C21 C23 106.2(2)
N6 C22 C21 125.0(2)
N6 C22 C24 129.3(2)
C21 C22 C24 105.6(2)
N7 C23 N8 123.1(2)
N7 C23 C21 128.7(2)
N8 C23 C21 108.2(2)
N9 C24 N8 124.8(2)
N9 C24 C22 124.0(2)
N8 C24 C22 111.3(2)
C26 C25 C30 119.1(2)
C26 C25 C5 120.8(2)
C30 C25 C5 120.0(2)
C25 C26 C27 120.4(3)
C25 C26 H26 119.8
C27 C26 H26 119.8
C26 C27 C28 120.2(3)
C26 C27 H27 119.9
C28 C27 H27 119.9
C29 C28 C27 119.6(3)
C29 C28 H28 120.2
C27 C28 H28 120.2
C28 C29 C30 120.0(3)
C28 C29 H29 120.0
C30 C29 H29 120.0
C25 C30 C29 120.6(2)
C25 C30 H30 119.7
C29 C30 H30 119.7
C32 C31 C36 118.7(2)
C32 C31 C10 121.2(2)
C36 C31 C10 120.1(2)
C33 C32 C31 120.3(2)
C33 C32 H32 119.9
C31 C32 H32 119.9
C34 C33 C32 120.2(2)
C34 C33 H33 119.9
C32 C33 H33 119.9
C35 C34 C33 119.8(2)
C35 C34 H34 120.1
C33 C34 H34 120.1
C36 C35 C34 120.0(2)
C36 C35 H35 120.0
C34 C35 H35 120.0
C35 C36 C31 121.0(2)
C35 C36 H36 119.5
C31 C36 H36 119.5
C38 C37 C42 118.7(2)
C38 C37 C15 121.3(2)
C42 C37 C15 120.0(2)
C39 C38 C37 120.1(2)
C39 C38 H38 119.9
C37 C38 H38 119.9
C40 C39 C38 120.9(2)
C40 C39 H39 119.6
C38 C39 H39 119.6
C41 C40 C39 119.1(2)
C41 C40 H40 120.4
C39 C40 H40 120.4
C42 C41 C40 120.4(3)
C42 C41 H41 119.8
C40 C41 H41 119.8
C41 C42 C37 120.7(3)
C41 C42 H42 119.7
C37 C42 H42 119.7
C44 C43 C48 118.8(2)
C44 C43 C20 121.4(2)
C48 C43 C20 119.8(2)
C43 C44 C45 120.6(3)
C43 C44 H44 119.7
C45 C44 H44 119.7
C46 C45 C44 119.9(3)
C46 C45 H45 120.0
C44 C45 H45 120.0
C45 C46 C47 119.8(2)
C45 C46 H46 120.1
C47 C46 H46 120.1
C48 C47 C46 120.0(3)
C48 C47 H47 120.0
C46 C47 H47 120.0
C47 C48 C43 120.7(3)
C47 C48 H48 119.6
C43 C48 H48 119.6
O1 C49 H49A 109.5
O1 C49 H49B 109.5
H49A C49 H49B 109.5
O1 C49 H49C 109.5
H49A C49 H49C 109.5
H49B C49 H49C 109.5
Cl2 C1S Cl3 111.17(16)
Cl2 C1S Cl1 111.03(17)
Cl3 C1S Cl1 110.24(16)
Cl2 C1S H1S 108.1
Cl3 C1S H1S 108.1
Cl1 C1S H1S 108.1

loop_
_geom_bond_atom_site_label_1
_geom_bond_atom_site_label_2
_geom_bond_distance
Zn1 N4 2.042(2)
Zn1 N2 2.056(2)
Zn1 N3 2.0670(19)
Zn1 N1 2.1254(19)
Zn1 O1 2.1415(17)
O1 C49 1.426(3)
O1 H1O 0.808(18)
N1 C4 1.377(3)
N1 C1 1.379(3)
N2 C6 1.376(3)
N2 C9 1.378(3)
N3 C14 1.371(3)
N3 C11 1.377(3)
N4 C19 1.375(3)
N4 C16 1.376(3)
N5 C21 1.321(3)
N5 C2 1.358(3)
N6 C22 1.332(3)
N6 C3 1.357(3)
N7 C23 1.264(3)
N7 H7N 0.89(2)
N8 C24 1.334(3)
N8 C23 1.401(3)
N9 C24 1.314(3)
N9 H91N 0.86(2)
N9 H92N 0.87(2)
C1 C20 1.399(3)
C1 C2 1.454(3)
C2 C3 1.415(3)
C3 C4 1.452(3)
C4 C5 1.405(3)
C5 C6 1.399(3)
C5 C25 1.502(3)
C6 C7 1.442(3)
C7 C8 1.352(3)
C7 H7 0.9500
C8 C9 1.443(3)
C8 H8 0.9500
C9 C10 1.400(3)
C10 C11 1.399(3)
C10 C31 1.499(3)
C11 C12 1.449(3)
C12 C13 1.346(4)
C12 H12 0.9500
C13 C14 1.449(3)
C13 H13 0.9500
C14 C15 1.400(3)
C15 C16 1.405(3)
C15 C37 1.504(3)
C16 C17 1.446(3)
C17 C18 1.345(3)
C17 H17 0.9500
C18 C19 1.436(3)
C18 H18 0.9500
C19 C20 1.405(3)
C20 C43 1.502(3)
C21 C22 1.394(4)
C21 C23 1.497(3)
C22 C24 1.482(3)
C25 C26 1.387(4)
C25 C30 1.387(4)
C26 C27 1.387(4)
C26 H26 0.9500
C27 C28 1.388(4)
C27 H27 0.9500
C28 C29 1.381(4)
C28 H28 0.9500
C29 C30 1.388(4)
C29 H29 0.9500
C30 H30 0.9500
C31 C32 1.392(3)
C31 C36 1.396(4)
C32 C33 1.391(3)
C32 H32 0.9500
C33 C34 1.388(4)
C33 H33 0.9500
C34 C35 1.383(4)
C34 H34 0.9500
C35 C36 1.382(4)
C35 H35 0.9500
C36 H36 0.9500
C37 C38 1.392(3)
C37 C42 1.396(4)
C38 C39 1.387(4)
C38 H38 0.9500
C39 C40 1.386(4)
C39 H39 0.9500
C40 C41 1.384(4)
C40 H40 0.9500
C41 C42 1.383(4)
C41 H41 0.9500
C42 H42 0.9500
C43 C44 1.384(4)
C43 C48 1.393(4)
C44 C45 1.393(4)
C44 H44 0.9500
C45 C46 1.381(4)
C45 H45 0.9500
C46 C47 1.388(4)
C46 H46 0.9500
C47 C48 1.382(4)
C47 H47 0.9500
C48 H48 0.9500
C49 H49A 0.9800
C49 H49B 0.9800
C49 H49C 0.9800
C1S Cl2 1.754(3)
C1S Cl3 1.763(3)
C1S Cl1 1.772(3)
C1S H1S 1.0000

loop_
_geom_hbond_atom_site_label_D
_geom_hbond_atom_site_label_H
_geom_hbond_atom_site_label_A
_geom_hbond_distance_DH
_geom_hbond_distance_HA
_geom_hbond_distance_DA
_geom_hbond_angle_DHA
_geom_hbond_site_symmetry_A
O1 H1O N7 0.808(18) 1.923(18) 2.727(3) 173(3) 3_666
N9 H91N N8 0.86(2) 2.07(2) 2.916(3) 168(3) 3_665

loop_
_geom_torsion_atom_site_label_1
_geom_torsion_atom_site_label_2
_geom_torsion_atom_site_label_3
_geom_torsion_atom_site_label_4
_geom_torsion
N4 Zn1 O1 C49 156.95(17)
N2 Zn1 O1 C49 -23.74(18)
N3 Zn1 O1 C49 66.38(18)
N1 Zn1 O1 C49 -113.19(17)
N4 Zn1 N1 C4 -179.52(19)
N2 Zn1 N1 C4 -12.78(19)
N3 Zn1 N1 C4 -94.7(3)
O1 Zn1 N1 C4 83.91(19)
N4 Zn1 N1 C1 14.10(18)
N2 Zn1 N1 C1 -179.16(19)
N3 Zn1 N1 C1 98.9(3)
O1 Zn1 N1 C1 -82.47(18)
N4 Zn1 N2 C6 96.2(4)
N3 Zn1 N2 C6 177.77(19)
N1 Zn1 N2 C6 15.38(19)
O1 Zn1 N2 C6 -80.83(19)
N4 Zn1 N2 C9 -99.2(4)
N3 Zn1 N2 C9 -17.63(19)
N1 Zn1 N2 C9 179.97(19)
O1 Zn1 N2 C9 83.77(19)
N4 Zn1 N3 C14 -6.0(2)
N2 Zn1 N3 C14 -172.7(2)
N1 Zn1 N3 C14 -90.7(3)
O1 Zn1 N3 C14 90.6(2)
N4 Zn1 N3 C11 176.64(19)
N2 Zn1 N3 C11 9.92(19)
N1 Zn1 N3 C11 91.9(3)
O1 Zn1 N3 C11 -86.75(19)
N2 Zn1 N4 C19 -90.1(4)
N3 Zn1 N4 C19 -171.6(2)
N1 Zn1 N4 C19 -9.3(2)
O1 Zn1 N4 C19 86.96(19)
N2 Zn1 N4 C16 91.0(4)
N3 Zn1 N4 C16 9.48(19)
N1 Zn1 N4 C16 171.77(19)
O1 Zn1 N4 C16 -91.98(19)
C4 N1 C1 C20 177.2(2)
Zn1 N1 C1 C20 -14.6(3)
C4 N1 C1 C2 -2.6(3)
Zn1 N1 C1 C2 165.59(15)
C21 N5 C2 C3 6.0(3)
C21 N5 C2 C1 -178.5(2)
N1 C1 C2 N5 -171.2(2)
C20 C1 C2 N5 9.0(4)
N1 C1 C2 C3 4.9(3)
C20 C1 C2 C3 -174.9(2)
C22 N6 C3 C2 3.2(3)
C22 N6 C3 C4 -177.4(2)
N5 C2 C3 N6 -9.2(4)
C1 C2 C3 N6 174.4(2)
N5 C2 C3 C4 171.3(2)
C1 C2 C3 C4 -5.1(3)
C1 N1 C4 C5 176.3(2)
Zn1 N1 C4 C5 8.2(3)
C1 N1 C4 C3 -0.6(3)
Zn1 N1 C4 C3 -168.69(15)
N6 C3 C4 N1 -175.8(2)
C2 C3 C4 N1 3.7(3)
N6 C3 C4 C5 7.3(4)
C2 C3 C4 C5 -173.2(2)
N1 C4 C5 C6 -0.6(4)
C3 C4 C5 C6 175.8(2)
N1 C4 C5 C25 -178.9(2)
C3 C4 C5 C25 -2.6(4)
C9 N2 C6 C5 179.0(2)
Zn1 N2 C6 C5 -13.9(3)
C9 N2 C6 C7 -0.3(3)
Zn1 N2 C6 C7 166.70(15)
C4 C5 C6 N2 3.4(4)
C25 C5 C6 N2 -178.2(2)
C4 C5 C6 C7 -177.3(2)
C25 C5 C6 C7 1.1(3)
N2 C6 C7 C8 -1.0(3)
C5 C6 C7 C8 179.6(2)
C6 C7 C8 C9 1.9(3)
C6 N2 C9 C10 -176.1(2)
Zn1 N2 C9 C10 16.9(3)
C6 N2 C9 C8 1.5(3)
Zn1 N2 C9 C8 -165.58(15)
C7 C8 C9 N2 -2.2(3)
C7 C8 C9 C10 175.4(2)
N2 C9 C10 C11 -1.5(4)
C8 C9 C10 C11 -178.7(2)
N2 C9 C10 C31 177.7(2)
C8 C9 C10 C31 0.5(4)
C14 N3 C11 C10 -178.1(2)
Zn1 N3 C11 C10 -0.2(3)
C14 N3 C11 C12 1.2(3)
Zn1 N3 C11 C12 179.03(16)
C9 C10 C11 N3 -7.3(4)
C31 C10 C11 N3 173.4(2)
C9 C10 C11 C12 173.5(2)
C31 C10 C11 C12 -5.8(4)
N3 C11 C12 C13 -1.0(3)
C10 C11 C12 C13 178.3(2)
C11 C12 C13 C14 0.4(3)
C11 N3 C14 C15 178.3(2)
Zn1 N3 C14 C15 0.5(3)
C11 N3 C14 C13 -1.0(3)
Zn1 N3 C14 C13 -178.79(16)
C12 C13 C14 N3 0.4(3)
C12 C13 C14 C15 -178.9(2)
N3 C14 C15 C16 4.7(4)
C13 C14 C15 C16 -176.2(2)
N3 C14 C15 C37 -178.3(2)
C13 C14 C15 C37 0.8(4)
C19 N4 C16 C15 172.7(2)
Zn1 N4 C16 C15 -8.2(3)
C19 N4 C16 C17 -1.6(3)
Zn1 N4 C16 C17 177.49(15)
C14 C15 C16 N4 -0.6(4)
C37 C15 C16 N4 -177.6(2)
C14 C15 C16 C17 172.9(2)
C37 C15 C16 C17 -4.1(3)
N4 C16 C17 C18 1.6(3)
C15 C16 C17 C18 -172.8(2)
C16 C17 C18 C19 -0.9(3)
C16 N4 C19 C20 -177.0(2)
Zn1 N4 C19 C20 3.9(3)
C16 N4 C19 C18 1.0(3)
Zn1 N4 C19 C18 -178.06(16)
C17 C18 C19 N4 0.0(3)
C17 C18 C19 C20 178.0(2)
N1 C1 C20 C19 5.0(4)
C2 C1 C20 C19 -175.2(2)
N1 C1 C20 C43 -172.9(2)
C2 C1 C20 C43 6.9(4)
N4 C19 C20 C1 1.2(4)
C18 C19 C20 C1 -176.6(2)
N4 C19 C20 C43 179.1(2)
C18 C19 C20 C43 1.4(3)
C2 N5 C21 C22 1.9(3)
C2 N5 C21 C23 -177.6(2)
C3 N6 C22 C21 4.6(3)
C3 N6 C22 C24 -178.2(2)
N5 C21 C22 N6 -7.9(4)
C23 C21 C22 N6 171.7(2)
N5 C21 C22 C24 174.3(2)
C23 C21 C22 C24 -6.0(3)
C24 N8 C23 N7 178.3(2)
C24 N8 C23 C21 -1.5(3)
N5 C21 C23 N7 4.8(4)
C22 C21 C23 N7 -174.8(3)
N5 C21 C23 N8 -175.4(2)
C22 C21 C23 N8 5.0(3)
C23 N8 C24 N9 178.2(2)
C23 N8 C24 C22 -2.4(3)
N6 C22 C24 N9 7.3(4)
C21 C22 C24 N9 -175.1(2)
N6 C22 C24 N8 -172.1(2)
C21 C22 C24 N8 5.5(3)
C6 C5 C25 C26 95.9(3)
C4 C5 C25 C26 -85.5(3)
C6 C5 C25 C30 -80.9(3)
C4 C5 C25 C30 97.7(3)
C30 C25 C26 C27 0.4(4)
C5 C25 C26 C27 -176.4(2)
C25 C26 C27 C28 1.3(4)
C26 C27 C28 C29 -2.0(4)
C27 C28 C29 C30 0.9(4)
C26 C25 C30 C29 -1.5(4)
C5 C25 C30 C29 175.4(2)
C28 C29 C30 C25 0.8(4)
C11 C10 C31 C32 108.4(3)
C9 C10 C31 C32 -70.9(3)
C11 C10 C31 C36 -70.7(3)
C9 C10 C31 C36 110.0(3)
C36 C31 C32 C33 0.2(4)
C10 C31 C32 C33 -178.9(2)
C31 C32 C33 C34 0.4(4)
C32 C33 C34 C35 -0.9(4)
C33 C34 C35 C36 0.7(4)
C34 C35 C36 C31 -0.1(4)
C32 C31 C36 C35 -0.4(4)
C10 C31 C36 C35 178.7(2)
C14 C15 C37 C38 -65.0(3)
C16 C15 C37 C38 112.2(3)
C14 C15 C37 C42 117.0(3)
C16 C15 C37 C42 -65.8(3)
C42 C37 C38 C39 1.4(3)
C15 C37 C38 C39 -176.7(2)
C37 C38 C39 C40 -0.6(4)
C38 C39 C40 C41 -0.8(4)
C39 C40 C41 C42 1.5(4)
C40 C41 C42 C37 -0.7(4)
C38 C37 C42 C41 -0.8(4)
C15 C37 C42 C41 177.3(2)
C1 C20 C43 C44 72.3(3)
C19 C20 C43 C44 -105.8(3)
C1 C20 C43 C48 -109.1(3)
C19 C20 C43 C48 72.8(3)
C48 C43 C44 C45 3.2(4)
C20 C43 C44 C45 -178.2(2)
C43 C44 C45 C46 0.0(4)
C44 C45 C46 C47 -2.9(4)
C45 C46 C47 C48 2.4(4)
C46 C47 C48 C43 0.9(4)
C44 C43 C48 C47 -3.7(4)
C20 C43 C48 C47 177.7(2)
